data_4323312
loop_
_publ_author_name
'Matthias Westerhausen'
'Matthias H. Digeser'
'Wolfgang Schwarz'

_publ_section_title
;
 1,3-Bis(trimethylsilyl)-2-phenyl-1-aza-3-phosphapropenide Anions as
 Bidentate Ligands for the Alkaline Earth Metals Magnesium, Calcium,
 Strontium, and Barium
;
_journal_name_full 'Inorganic Chemistry'
_journal_page_first 521
_journal_page_last 527
_journal_paper_doi 10.1021/ic960887t
_journal_volume 36
_journal_year 1997
_chemical_formula_sum 'C34 H62 Ca N2 O2 P2 Si4'
_chemical_formula_weight 745.24
_chemical_name_systematic
;
 Bis(tetrahydrofuran)calcium =
bis[1,3-bis(trimethylsilyl)-2-phenyl-1-aza-3-phosphapropenide]
;
_space_group_IT_number 14
_symmetry_cell_setting monoclinic
_symmetry_space_group_name_Hall '-P 2ybc'
_symmetry_space_group_name_H-M 'P 1 21/c 1'
_atom_sites_solution_hydrogens geom
_atom_sites_solution_primary direct
_atom_sites_solution_secondary difmap
_audit_creation_method SHELXL
_cell_angle_alpha 90.00
_cell_angle_beta 92.53(2)
_cell_angle_gamma 90.00
_cell_formula_units_Z 4
_cell_length_a 15.228(7)
_cell_length_b 12.792(5)
_cell_length_c 23.140(10)
_cell_measurement_temperature 293(2)
_cell_volume 4503(3)
_computing_structure_refinement 'SHELXL-93 (Sheldrick, 1993)'
_computing_structure_solution 'SHELXS-86 (Sheldrick, 1990)'
_diffrn_ambient_temperature 293(2)
_diffrn_radiation_monochromator graphite
_diffrn_radiation_source 'fine-focus sealed tube'
_diffrn_radiation_type MoK\a
_diffrn_radiation_wavelength 0.71073
_diffrn_reflns_av_R_equivalents 0.1131
_diffrn_reflns_av_sigmaI/netI 0.0970
_diffrn_reflns_limit_h_max 11
_diffrn_reflns_limit_h_min -1
_diffrn_reflns_limit_k_max 9
_diffrn_reflns_limit_k_min -9
_diffrn_reflns_limit_l_max 16
_diffrn_reflns_limit_l_min -16
_diffrn_reflns_number 1935
_diffrn_reflns_theta_max 15.00
_diffrn_reflns_theta_min 1.76
_exptl_absorpt_coefficient_mu 0.345
_exptl_crystal_density_diffrn 1.099
_exptl_crystal_F_000 1608
_refine_diff_density_max 0.257
_refine_diff_density_min -0.271
_refine_diff_density_rms 0.058
_refine_ls_extinction_method none
_refine_ls_goodness_of_fit_all 1.056
_refine_ls_goodness_of_fit_obs 1.150
_refine_ls_matrix_type full
_refine_ls_number_parameters 245
_refine_ls_number_reflns 1725
_refine_ls_number_restraints 42
_refine_ls_restrained_S_all 1.129
_refine_ls_restrained_S_obs 1.182
_refine_ls_R_factor_all 0.1072
_refine_ls_R_factor_obs 0.0651
_refine_ls_shift/esd_max -0.005
_refine_ls_shift/esd_mean 0.000
_refine_ls_structure_factor_coef Fsqd
_refine_ls_weighting_details 'w=1/[\s^2^(Fo^2^)+(0.0691P)^2^+9.9376P] where P=(Fo^2^+2Fc^2^)/3'
_refine_ls_weighting_scheme calc
_refine_ls_wR_factor_all 0.1659
_refine_ls_wR_factor_obs 0.1392
_reflns_number_observed 1259
_reflns_number_total 1817
_reflns_observed_criterion >2sigma(I)
_cod_data_source_file ic960887t_2.cif
_cod_data_source_block cancp;Compound2
_cod_depositor_comments
;
The following automatic conversions were performed:

'_refine_ls_weighting_scheme' value 'calc
w=1/[\s^2^(Fo^2^)+(0.0691P)^2^+9.9376P] where P=(Fo^2^+2Fc^2^)/3' was
changed to 'calc'. New tag '_refine_ls_weighting_details' was
created. The value of the new tag was set to
'w=1/[\s^2^(Fo^2^)+(0.0691P)^2^+9.9376P] where P=(Fo^2^+2Fc^2^)/3'.

Automatic conversion script
Id: cif_fix_values 3143 2015-03-26 13:38:13Z robertas 
;
_cod_original_cell_volume 4503.2(34)
_cod_database_code 4323312

loop_
_symmetry_equiv_pos_as_xyz
'x, y, z'
'-x, y+1/2, -z+1/2'
'-x, -y, -z'
'x, -y-1/2, z-1/2'

loop_
_atom_site_aniso_label
_atom_site_aniso_U_11
_atom_site_aniso_U_22
_atom_site_aniso_U_33
_atom_site_aniso_U_23
_atom_site_aniso_U_13
_atom_site_aniso_U_12
Ca 0.040(2) 0.021(2) 0.044(2) 0.001(2) 0.013(2) 0.001(2)
P11 0.040(3) 0.040(3) 0.047(3) 0.007(3) 0.011(3) 0.005(3)
N13 0.022(9) 0.037(9) 0.034(9) -0.006(7) -0.004(8) -0.006(7)
Si11 0.043(4) 0.044(4) 0.056(4) -0.008(3) 0.010(3) 0.003(3)
Si13 0.046(4) 0.041(4) 0.038(4) -0.005(3) 0.008(3) -0.003(3)
P21 0.039(3) 0.035(4) 0.066(4) 0.004(3) 0.022(3) -0.001(3)
N23 0.017(10) 0.029(10) 0.047(9) -0.007(7) -0.003(7) -0.001(8)
Si21 0.046(4) 0.041(4) 0.080(4) -0.010(3) 0.011(3) -0.003(3)
Si23 0.041(4) 0.035(4) 0.065(4) -0.017(3) 0.006(3) -0.007(3)
O3 0.081(8) 0.054(9) 0.042(8) 0.005(7) 0.020(7) 0.042(7)
O4 0.073(9) 0.024(8) 0.105(10) -0.010(7) 0.068(8) -0.021(7)

loop_
_atom_site_label
_atom_site_type_symbol
_atom_site_fract_x
_atom_site_fract_y
_atom_site_fract_z
_atom_site_U_iso_or_equiv
_atom_site_thermal_displace_type
_atom_site_occupancy
_atom_site_calc_flag
_atom_site_refinement_flags
_atom_site_disorder_group
Ca Ca 0.7583(2) 0.1884(2) 0.62465(13) 0.0348(12) Uani 1 d . .
P11 P 0.9338(3) 0.1545(3) 0.5862(2) 0.042(2) Uani 1 d D .
C12 C 0.8736(9) 0.1888(10) 0.5229(5) 0.026(5) Uiso 1 d D .
N13 N 0.7879(7) 0.1894(8) 0.5213(4) 0.031(4) Uani 1 d D .
Si11 Si 1.0663(3) 0.2263(4) 0.5869(2) 0.048(2) Uani 1 d D .
C111 C 1.0688(9) 0.3691(10) 0.5733(6) 0.072(6) Uiso 1 d D .
H11A H 1.0298(9) 0.4038(10) 0.5986(6) 0.087 Uiso 1 calc R .
H11B H 1.0502(9) 0.3828(10) 0.5338(6) 0.087 Uiso 1 calc R .
H11C H 1.1275(9) 0.3948(10) 0.5804(6) 0.087 Uiso 1 calc R .
C112 C 1.1421(9) 0.1632(12) 0.5372(6) 0.078(6) Uiso 1 d D .
H11D H 1.1212(9) 0.1742(12) 0.4980(6) 0.093 Uiso 1 calc R .
H11E H 1.1449(9) 0.0896(12) 0.5451(6) 0.093 Uiso 1 calc R .
H11F H 1.1997(9) 0.1931(12) 0.5428(6) 0.093 Uiso 1 calc R .
C113 C 1.1095(9) 0.2029(12) 0.6619(6) 0.072(6) Uiso 1 d D .
H11G H 1.0712(9) 0.2350(12) 0.6886(6) 0.086 Uiso 1 calc R .
H11H H 1.1672(9) 0.2326(12) 0.6669(6) 0.086 Uiso 1 calc R .
H11I H 1.1124(9) 0.1291(12) 0.6692(6) 0.086 Uiso 1 calc R .
C121 C 0.9198(8) 0.2090(10) 0.4675(5) 0.026(4) Uiso 1 d D .
C122 C 0.9583(8) 0.1268(11) 0.4385(6) 0.038(5) Uiso 1 d D .
H12A H 0.9581(8) 0.0598(11) 0.4542(6) 0.046 Uiso 1 calc R .
C123 C 0.9976(9) 0.1443(11) 0.3858(6) 0.048(5) Uiso 1 d D .
H12B H 1.0209(9) 0.0890(11) 0.3654(6) 0.058 Uiso 1 calc R .
C124 C 1.0011(9) 0.2440(12) 0.3648(6) 0.047(5) Uiso 1 d D .
H12C H 1.0285(9) 0.2554(12) 0.3303(6) 0.057 Uiso 1 calc R .
C125 C 0.9657(9) 0.3282(11) 0.3928(6) 0.052(5) Uiso 1 d D .
H12D H 0.9696(9) 0.3954(11) 0.3778(6) 0.063 Uiso 1 calc R .
C126 C 0.9243(8) 0.3092(10) 0.4437(6) 0.033(5) Uiso 1 d D .
H12E H 0.8988(8) 0.3648(10) 0.4626(6) 0.039 Uiso 1 calc R .
Si13 Si 0.7084(3) 0.2102(3) 0.4664(2) 0.042(2) Uani 1 d D .
C131 C 0.6845(9) 0.3524(10) 0.4636(6) 0.063(6) Uiso 1 d D .
H13A H 0.6708(9) 0.3765(10) 0.5014(6) 0.075 Uiso 1 calc R .
H13B H 0.6354(9) 0.3650(10) 0.4370(6) 0.075 Uiso 1 calc R .
H13C H 0.7351(9) 0.3892(10) 0.4508(6) 0.075 Uiso 1 calc R .
C132 C 0.6061(8) 0.1420(11) 0.4880(6) 0.060(5) Uiso 1 d D .
H13D H 0.5897(8) 0.1673(11) 0.5251(6) 0.071 Uiso 1 calc R .
H13E H 0.6168(8) 0.0681(11) 0.4903(6) 0.071 Uiso 1 calc R .
H13F H 0.5594(8) 0.1555(11) 0.4598(6) 0.071 Uiso 1 calc R .
C133 C 0.7356(9) 0.1574(11) 0.3949(5) 0.056(5) Uiso 1 d D .
H13G H 0.7474(9) 0.0839(11) 0.3983(5) 0.067 Uiso 1 calc R .
H13H H 0.7866(9) 0.1925(11) 0.3815(5) 0.067 Uiso 1 calc R .
H13I H 0.6869(9) 0.1684(11) 0.3678(5) 0.067 Uiso 1 calc R .
P21 P 0.5823(3) 0.2411(3) 0.6577(2) 0.046(2) Uani 1 d D .
C22 C 0.6380(10) 0.3632(10) 0.6558(5) 0.024(5) Uiso 1 d D .
N23 N 0.7226(7) 0.3666(8) 0.6562(4) 0.031(4) Uani 1 d D .
Si21 Si 0.4428(3) 0.2586(4) 0.6304(2) 0.055(2) Uani 1 d D .
C211 C 0.3727(10) 0.3117(13) 0.6878(6) 0.093(7) Uiso 1 d D .
H21A H 0.3827(10) 0.2721(13) 0.7228(6) 0.112 Uiso 1 calc R .
H21B H 0.3119(10) 0.3065(13) 0.6753(6) 0.112 Uiso 1 calc R .
H21C H 0.3874(10) 0.3836(13) 0.6949(6) 0.112 Uiso 1 calc R .
C212 C 0.4034(9) 0.1223(10) 0.6129(6) 0.077(6) Uiso 1 d D .
H21D H 0.4139(9) 0.0781(10) 0.6460(6) 0.092 Uiso 1 calc R .
H21E H 0.4345(9) 0.0954(10) 0.5809(6) 0.092 Uiso 1 calc R .
H21F H 0.3415(9) 0.1239(10) 0.6028(6) 0.092 Uiso 1 calc R .
C213 C 0.4205(10) 0.3370(12) 0.5657(6) 0.092(7) Uiso 1 d D .
H21G H 0.4555(10) 0.3120(12) 0.5351(6) 0.111 Uiso 1 calc R .
H21H H 0.4349(10) 0.4087(12) 0.5738(6) 0.111 Uiso 1 calc R .
H21I H 0.3594(10) 0.3316(12) 0.5541(6) 0.111 Uiso 1 calc R .
C221 C 0.5848(8) 0.4619(10) 0.6588(6) 0.030(5) Uiso 1 d D .
C222 C 0.5466(8) 0.4908(11) 0.7100(6) 0.046(5) Uiso 1 d D .
H22A H 0.5527(8) 0.4489(11) 0.7428(6) 0.055 Uiso 1 calc R .
C223 C 0.4984(9) 0.5846(12) 0.7110(6) 0.058(5) Uiso 1 d D .
H22C H 0.4701(9) 0.6040(12) 0.7441(6) 0.069 Uiso 1 calc R .
C224 C 0.4934(9) 0.6462(11) 0.6639(6) 0.048(5) Uiso 1 d D .
H22D H 0.4628(9) 0.7089(11) 0.6661(6) 0.057 Uiso 1 calc R .
C225 C 0.5308(9) 0.6219(11) 0.6129(6) 0.047(5) Uiso 1 d D .
H22E H 0.5244(9) 0.6649(11) 0.5806(6) 0.056 Uiso 1 calc R .
C226 C 0.5789(8) 0.5297(11) 0.6120(6) 0.044(5) Uiso 1 d D .
H22F H 0.6081(8) 0.5128(11) 0.5788(6) 0.052 Uiso 1 calc R .
Si23 Si 0.7970(3) 0.4694(4) 0.6621(2) 0.047(2) Uani 1 d D .
C231 C 0.8951(8) 0.4152(11) 0.7010(6) 0.060(6) Uiso 1 d D .
H23A H 0.9156(8) 0.3553(11) 0.6806(6) 0.072 Uiso 1 calc R .
H23B H 0.8802(8) 0.3950(11) 0.7393(6) 0.072 Uiso 1 calc R .
H23C H 0.9405(8) 0.4673(11) 0.7034(6) 0.072 Uiso 1 calc R .
C232 C 0.7605(9) 0.5844(11) 0.7032(6) 0.070(6) Uiso 1 d D .
H23D H 0.7093(9) 0.6143(11) 0.6839(6) 0.084 Uiso 1 calc R .
H23E H 0.8067(9) 0.6354(11) 0.7056(6) 0.084 Uiso 1 calc R .
H23F H 0.7464(9) 0.5631(11) 0.7415(6) 0.084 Uiso 1 calc R .
C233 C 0.8249(10) 0.5121(12) 0.5876(5) 0.073(6) Uiso 1 d D .
H23G H 0.7733(10) 0.5401(12) 0.5679(5) 0.088 Uiso 1 calc R .
H23H H 0.8458(10) 0.4533(12) 0.5665(5) 0.088 Uiso 1 calc R .
H23I H 0.8697(10) 0.5649(12) 0.5904(5) 0.088 Uiso 1 calc R .
O3 O 0.8054(7) 0.1385(8) 0.7178(4) 0.058(3) Uani 1 d . .
C31 C 0.7721(11) 0.1742(13) 0.7707(7) 0.069(6) Uiso 1 d . .
H31A H 0.7147(11) 0.2060(13) 0.7642(7) 0.083 Uiso 1 calc R .
H31B H 0.8116(11) 0.2251(13) 0.7890(7) 0.083 Uiso 1 calc R .
C32 C 0.7659(10) 0.0777(12) 0.8080(6) 0.059(5) Uiso 1 d . .
H32A H 0.7064(10) 0.0503(12) 0.8062(6) 0.071 Uiso 1 calc R .
H32B H 0.7827(10) 0.0935(12) 0.8479(6) 0.071 Uiso 1 calc R .
C33 C 0.8289(10) -0.0003(12) 0.7833(6) 0.061(5) Uiso 1 d . .
H33A H 0.7980(10) -0.0620(12) 0.7689(6) 0.074 Uiso 1 calc R .
H33B H 0.8736(10) -0.0213(12) 0.8121(6) 0.074 Uiso 1 calc R .
C34 C 0.8691(10) 0.0599(13) 0.7342(7) 0.059(6) Uiso 1 d . .
H34A H 0.9243(10) 0.0917(13) 0.7471(7) 0.071 Uiso 1 calc R .
H34B H 0.8796(10) 0.0139(13) 0.7019(7) 0.071 Uiso 1 calc R .
O4 O 0.7185(7) 0.0113(7) 0.6181(5) 0.066(4) Uani 1 d . .
C41 C 0.6538(12) -0.0412(14) 0.6516(8) 0.065(6) Uiso 1 d . .
H41A H 0.5949(12) -0.0303(14) 0.6350(8) 0.078 Uiso 0.63(3) calc PR 1
H41B H 0.6563(12) -0.0168(14) 0.6913(8) 0.078 Uiso 0.63(3) calc PR 1
C42 C 0.6797(24) -0.1525(23) 0.6482(14) 0.086(15) Uiso 0.63(3) d P 1
H42A H 0.7141(24) -0.1724(23) 0.6827(14) 0.103 Uiso 0.63(3) calc PR 1
H42B H 0.6278(24) -0.1965(23) 0.6453(14) 0.103 Uiso 0.63(3) calc PR 1
C43 C 0.7312(22) -0.1659(20) 0.5975(13) 0.070(12) Uiso 0.63(3) d P 1
H43A H 0.6977(22) -0.2037(20) 0.5676(13) 0.084 Uiso 0.63(3) calc PR 1
H43B H 0.7845(22) -0.2048(20) 0.6073(13) 0.084 Uiso 0.63(3) calc PR 1
H41C H 0.6977(22) -0.2037(20) 0.5676(13) 0.084 Uiso 0.37(3) calc PR 2
H41D H 0.7845(22) -0.2048(20) 0.6073(13) 0.084 Uiso 0.37(3) calc PR 2
C42A C 0.6133(35) -0.1154(37) 0.6157(23) 0.070(24) Uiso 0.37(3) d P 2
H42C H 0.5996(35) -0.1774(37) 0.6378(23) 0.084 Uiso 0.37(3) calc PR 2
H42D H 0.5590(35) -0.0877(37) 0.5984(23) 0.084 Uiso 0.37(3) calc PR 2
C43A C 0.6706(38) -0.1401(38) 0.5733(22) 0.073(23) Uiso 0.37(3) d P 2
H43C H 0.6408(38) -0.1343(38) 0.5355(22) 0.088 Uiso 0.37(3) calc PR 2
H43D H 0.6909(38) -0.2115(38) 0.5783(22) 0.088 Uiso 0.37(3) calc PR 2
C44 C 0.7523(11) -0.0616(14) 0.5777(7) 0.074(6) Uiso 1 d . .
H44A H 0.8154(11) -0.0536(14) 0.5759(7) 0.089 Uiso 0.63(3) calc PR 1
H44B H 0.7257(11) -0.0496(14) 0.5394(7) 0.089 Uiso 0.63(3) calc PR 1
H44C H 0.8054(11) -0.0957(14) 0.5928(7) 0.089 Uiso 0.37(3) calc PR 2
H44D H 0.7632(11) -0.0292(14) 0.5408(7) 0.089 Uiso 0.37(3) calc PR 2

loop_
_atom_type_symbol
_atom_type_description
_atom_type_scat_dispersion_real
_atom_type_scat_dispersion_imag
_atom_type_scat_source
C C 0.0033 0.0016 'International Tables Vol C Tables 4.2.6.8 and 6.1.1.4'
H H 0.0000 0.0000 'International Tables Vol C Tables 4.2.6.8 and 6.1.1.4'
N N 0.0061 0.0033 'International Tables Vol C Tables 4.2.6.8 and 6.1.1.4'
O O 0.0106 0.0060 'International Tables Vol C Tables 4.2.6.8 and 6.1.1.4'
Si Si 0.0817 0.0704 'International Tables Vol C Tables 4.2.6.8 and 6.1.1.4'
P P 0.1023 0.0942 'International Tables Vol C Tables 4.2.6.8 and 6.1.1.4'
Ca Ca 0.2262 0.3064 'International Tables Vol C Tables 4.2.6.8 and 6.1.1.4'

loop_
_geom_angle_atom_site_label_1
_geom_angle_atom_site_label_2
_geom_angle_atom_site_label_3
_geom_angle
_geom_angle_site_symmetry_1
_geom_angle_site_symmetry_3
_geom_angle_publ_flag
O3 Ca O4 82.2(4) . . ?
O3 Ca N13 147.2(4) . . ?
O4 Ca N13 90.0(4) . . ?
O3 Ca N23 92.5(4) . . ?
O4 Ca N23 148.5(4) . . ?
N13 Ca N23 109.7(4) . . ?
O3 Ca P11 89.6(3) . . ?
O4 Ca P11 94.3(3) . . ?
N13 Ca P11 59.2(3) . . ?
N23 Ca P11 116.8(3) . . ?
O3 Ca P21 94.0(3) . . ?
O4 Ca P21 90.1(3) . . ?
N13 Ca P21 117.9(3) . . ?
N23 Ca P21 59.2(3) . . ?
P11 Ca P21 174.6(2) . . ?
O3 Ca C22 98.6(4) . . ?
O4 Ca C22 125.2(4) . . ?
N13 Ca C22 111.8(4) . . ?
N23 Ca C22 24.9(3) . . ?
P11 Ca C22 140.3(3) . . ?
P21 Ca C22 35.1(3) . . ?
O3 Ca C12 124.0(4) . . ?
O4 Ca C12 96.2(4) . . ?
N13 Ca C12 25.2(3) . . ?
N23 Ca C12 112.1(4) . . ?
P11 Ca C12 34.5(3) . . ?
P21 Ca C12 141.9(3) . . ?
C22 Ca C12 124.9(4) . . ?
C12 P11 Si11 110.3(5) . . ?
C12 P11 Ca 76.2(5) . . ?
Si11 P11 Ca 142.2(2) . . ?
N13 C12 C121 118.5(11) . . ?
N13 C12 P11 120.8(10) . . ?
C121 C12 P11 120.4(10) . . ?
N13 C12 Ca 53.3(6) . . ?
C121 C12 Ca 167.6(9) . . ?
P11 C12 Ca 69.3(4) . . ?
C12 N13 Si13 133.3(9) . . ?
C12 N13 Ca 101.5(8) . . ?
Si13 N13 Ca 124.2(5) . . ?
C112 Si11 C113 107.8(7) . . ?
C112 Si11 C111 107.8(7) . . ?
C113 Si11 C111 108.0(7) . . ?
C112 Si11 P11 114.1(5) . . ?
C113 Si11 P11 103.0(5) . . ?
C111 Si11 P11 115.6(5) . . ?
C122 C121 C126 118.2(12) . . ?
C122 C121 C12 120.1(12) . . ?
C126 C121 C12 121.7(12) . . ?
C121 C122 C123 120.3(12) . . ?
C124 C123 C122 119.0(13) . . ?
C123 C124 C125 122.7(14) . . ?
C124 C125 C126 117.7(13) . . ?
C125 C126 C121 122.0(13) . . ?
N13 Si13 C133 115.0(6) . . ?
N13 Si13 C131 107.8(6) . . ?
C133 Si13 C131 112.2(6) . . ?
N13 Si13 C132 107.1(6) . . ?
C133 Si13 C132 106.9(6) . . ?
C131 Si13 C132 107.6(7) . . ?
C22 P21 Si21 111.0(5) . . ?
C22 P21 Ca 75.5(5) . . ?
Si21 P21 Ca 147.1(2) . . ?
N23 C22 C221 120.8(11) . . ?
N23 C22 P21 120.5(10) . . ?
C221 C22 P21 118.6(10) . . ?
N23 C22 Ca 53.6(7) . . ?
C221 C22 Ca 166.8(9) . . ?
P21 C22 Ca 69.4(4) . . ?
C22 N23 Si23 132.5(9) . . ?
C22 N23 Ca 101.5(8) . . ?
Si23 N23 Ca 124.9(5) . . ?
C213 Si21 C211 107.0(7) . . ?
C213 Si21 C212 106.7(7) . . ?
C211 Si21 C212 107.6(7) . . ?
C213 Si21 P21 115.8(5) . . ?
C211 Si21 P21 114.0(5) . . ?
C212 Si21 P21 105.2(5) . . ?
C226 C221 C222 118.9(12) . . ?
C226 C221 C22 120.4(12) . . ?
C222 C221 C22 120.5(12) . . ?
C221 C222 C223 118.5(13) . . ?
C224 C223 C222 119.9(14) . . ?
C223 C224 C225 123.7(14) . . ?
C224 C225 C226 116.5(13) . . ?
C221 C226 C225 122.3(13) . . ?
N23 Si23 C231 105.4(6) . . ?
N23 Si23 C232 115.6(6) . . ?
C231 Si23 C232 107.6(6) . . ?
N23 Si23 C233 108.8(6) . . ?
C231 Si23 C233 110.3(6) . . ?
C232 Si23 C233 109.0(7) . . ?
C31 O3 C34 105.0(11) . . ?
C31 O3 Ca 127.0(9) . . ?
C34 O3 Ca 127.8(9) . . ?
O3 C31 C32 105.3(13) . . ?
C31 C32 C33 105.4(13) . . ?
C32 C33 C34 103.3(13) . . ?
O3 C34 C33 105.2(12) . . ?
C44 O4 C41 108.7(12) . . ?
C44 O4 Ca 124.9(9) . . ?
C41 O4 Ca 126.4(9) . . ?
C42A C41 O4 107.0(23) . . ?
O4 C41 C42 103.2(17) . . ?
C43 C42 C41 108.1(23) . . ?
C42 C43 C44 106.4(23) . . ?
C43A C42A C41 107.7(38) . . ?
C42A C43A C44 109.0(36) . . ?
O4 C44 C43 107.6(16) . . ?
O4 C44 C43A 98.6(21) . . ?

loop_
_geom_bond_atom_site_label_1
_geom_bond_atom_site_label_2
_geom_bond_distance
_geom_bond_site_symmetry_2
_geom_bond_publ_flag
Ca O3 2.330(10) . ?
Ca O4 2.349(10) . ?
Ca N13 2.453(10) . ?
Ca N23 2.461(10) . ?
Ca P11 2.887(5) . ?
Ca P21 2.898(5) . ?
Ca C22 2.998(14) . ?
Ca C12 2.999(14) . ?
P11 C12 1.748(13) . ?
P11 Si11 2.216(6) . ?
C12 N13 1.304(13) . ?
C12 C121 1.511(14) . ?
N13 Si13 1.736(10) . ?
Si11 C112 1.850(13) . ?
Si11 C113 1.854(13) . ?
Si11 C111 1.855(14) . ?
C121 C122 1.392(14) . ?
C121 C126 1.398(14) . ?
C122 C123 1.399(15) . ?
C123 C124 1.366(15) . ?
C124 C125 1.377(15) . ?
C125 C126 1.382(14) . ?
Si13 C133 1.851(12) . ?
Si13 C131 1.855(13) . ?
Si13 C132 1.872(12) . ?
P21 C22 1.779(14) . ?
P21 Si21 2.201(6) . ?
C22 N23 1.288(13) . ?
C22 C221 1.504(14) . ?
N23 Si23 1.737(10) . ?
Si21 C213 1.821(14) . ?
Si21 C211 1.869(14) . ?
Si21 C212 1.883(14) . ?
C221 C226 1.387(14) . ?
C221 C222 1.393(14) . ?
C222 C223 1.41(2) . ?
C223 C224 1.343(15) . ?
C224 C225 1.368(15) . ?
C225 C226 1.389(14) . ?
Si23 C231 1.845(12) . ?
Si23 C232 1.852(13) . ?
Si23 C233 1.874(13) . ?
O3 C31 1.42(2) . ?
O3 C34 1.44(2) . ?
C31 C32 1.51(2) . ?
C32 C33 1.51(2) . ?
C33 C34 1.52(2) . ?
O4 C44 1.43(2) . ?
O4 C41 1.45(2) . ?
C41 C42A 1.39(4) . ?
C41 C42 1.48(3) . ?
C42 C43 1.45(3) . ?
C43 C44 1.45(3) . ?
C42A C43A 1.38(5) . ?
C43A C44 1.60(5) . ?

loop_
_geom_torsion_atom_site_label_1
_geom_torsion_atom_site_label_2
_geom_torsion_atom_site_label_3
_geom_torsion_atom_site_label_4
_geom_torsion
_geom_torsion_site_symmetry_1
_geom_torsion_site_symmetry_2
_geom_torsion_site_symmetry_3
_geom_torsion_site_symmetry_4
_geom_torsion_publ_flag
O3 Ca P11 C12 176.9(5) . . . . ?
O4 Ca P11 C12 94.8(5) . . . . ?
N13 Ca P11 C12 7.4(5) . . . . ?
N23 Ca P11 C12 -90.6(5) . . . . ?
P21 Ca P11 C12 -50.8(19) . . . . ?
C22 Ca P11 C12 -80.2(6) . . . . ?
C12 Ca P11 C12 0.000(3) . . . . ?
O3 Ca P11 Si11 -77.6(4) . . . . ?
O4 Ca P11 Si11 -159.8(4) . . . . ?
N13 Ca P11 Si11 112.8(5) . . . . ?
N23 Ca P11 Si11 14.9(5) . . . . ?
P21 Ca P11 Si11 54.6(19) . . . . ?
C22 Ca P11 Si11 25.3(6) . . . . ?
C12 Ca P11 Si11 105.4(6) . . . . ?
Si11 P11 C12 N13 -155.0(10) . . . . ?
Ca P11 C12 N13 -14.0(10) . . . . ?
Si11 P11 C12 C121 30.4(12) . . . . ?
Ca P11 C12 C121 171.4(11) . . . . ?
Si11 P11 C12 Ca -141.0(3) . . . . ?
Ca P11 C12 Ca 0.000(2) . . . . ?
O3 Ca C12 N13 161.3(8) . . . . ?
O4 Ca C12 N13 76.5(9) . . . . ?
N13 Ca C12 N13 0.000(5) . . . . ?
N23 Ca C12 N13 -89.5(8) . . . . ?
P11 Ca C12 N13 165.0(11) . . . . ?
P21 Ca C12 N13 -21.7(11) . . . . ?
C22 Ca C12 N13 -65.1(9) . . . . ?
O3 Ca C12 C121 -146.8(41) . . . . ?
O4 Ca C12 C121 128.4(42) . . . . ?
N13 Ca C12 C121 51.9(40) . . . . ?
N23 Ca C12 C121 -37.6(43) . . . . ?
P11 Ca C12 C121 -143.1(45) . . . . ?
P21 Ca C12 C121 30.2(45) . . . . ?
C22 Ca C12 C121 -13.2(43) . . . . ?
O3 Ca C12 P11 -3.7(6) . . . . ?
O4 Ca C12 P11 -88.5(5) . . . . ?
N13 Ca C12 P11 -165.0(11) . . . . ?
N23 Ca C12 P11 105.5(5) . . . . ?
P11 Ca C12 P11 0.000(3) . . . . ?
P21 Ca C12 P11 173.3(3) . . . . ?
C22 Ca C12 P11 129.9(4) . . . . ?
C121 C12 N13 Si13 -0.3(20) . . . . ?
P11 C12 N13 Si13 -175.1(7) . . . . ?
Ca C12 N13 Si13 168.6(14) . . . . ?
C121 C12 N13 Ca -168.9(10) . . . . ?
P11 C12 N13 Ca 16.4(12) . . . . ?
Ca C12 N13 Ca 0.000(3) . . . . ?
O3 Ca N13 C12 -29.4(12) . . . . ?
O4 Ca N13 C12 -104.8(8) . . . . ?
N23 Ca N13 C12 100.3(8) . . . . ?
P11 Ca N13 C12 -9.8(7) . . . . ?
P21 Ca N13 C12 165.0(7) . . . . ?
C22 Ca N13 C12 126.8(8) . . . . ?
C12 Ca N13 C12 0.000(4) . . . . ?
O3 Ca N13 Si13 160.6(6) . . . . ?
O4 Ca N13 Si13 85.2(7) . . . . ?
N23 Ca N13 Si13 -69.7(7) . . . . ?
P11 Ca N13 Si13 -179.8(7) . . . . ?
P21 Ca N13 Si13 -5.0(7) . . . . ?
C22 Ca N13 Si13 -43.2(7) . . . . ?
C12 Ca N13 Si13 -170.0(13) . . . . ?
C12 P11 Si11 C112 -74.2(7) . . . . ?
Ca P11 Si11 C112 -167.8(6) . . . . ?
C12 P11 Si11 C113 169.2(7) . . . . ?
Ca P11 Si11 C113 75.6(6) . . . . ?
C12 P11 Si11 C111 51.7(8) . . . . ?
Ca P11 Si11 C111 -41.9(7) . . . . ?
N13 C12 C121 C122 -104.9(15) . . . . ?
P11 C12 C121 C122 69.9(15) . . . . ?
Ca C12 C121 C122 -150.7(37) . . . . ?
N13 C12 C121 C126 74.4(17) . . . . ?
P11 C12 C121 C126 -110.8(13) . . . . ?
Ca C12 C121 C126 28.5(49) . . . . ?
C126 C121 C122 C123 -2.3(19) . . . . ?
C12 C121 C122 C123 177.0(12) . . . . ?
C121 C122 C123 C124 3.1(20) . . . . ?
C122 C123 C124 C125 -1.5(22) . . . . ?
C123 C124 C125 C126 -0.8(21) . . . . ?
C124 C125 C126 C121 1.6(21) . . . . ?
C122 C121 C126 C125 -0.1(19) . . . . ?
C12 C121 C126 C125 -179.4(12) . . . . ?
C12 N13 Si13 C133 36.5(15) . . . . ?
Ca N13 Si13 C133 -157.0(6) . . . . ?
C12 N13 Si13 C131 -89.3(14) . . . . ?
Ca N13 Si13 C131 77.1(8) . . . . ?
C12 N13 Si13 C132 155.1(13) . . . . ?
Ca N13 Si13 C132 -38.4(8) . . . . ?
O3 Ca P21 C22 99.2(5) . . . . ?
O4 Ca P21 C22 -178.7(5) . . . . ?
N13 Ca P21 C22 -88.6(5) . . . . ?
N23 Ca P21 C22 8.7(5) . . . . ?
P11 Ca P21 C22 -32.9(19) . . . . ?
C22 Ca P21 C22 0.0 . . . . ?
C12 Ca P21 C22 -78.3(7) . . . . ?
O3 Ca P21 Si21 -154.5(5) . . . . ?
O4 Ca P21 Si21 -72.3(5) . . . . ?
N13 Ca P21 Si21 17.8(5) . . . . ?
N23 Ca P21 Si21 115.1(5) . . . . ?
P11 Ca P21 Si21 73.4(19) . . . . ?
C22 Ca P21 Si21 106.4(6) . . . . ?
C12 Ca P21 Si21 28.0(7) . . . . ?
Si21 P21 C22 N23 -162.8(10) . . . . ?
Ca P21 C22 N23 -16.7(10) . . . . ?
Si21 P21 C22 C221 22.3(11) . . . . ?
Ca P21 C22 C221 168.4(11) . . . . ?
Si21 P21 C22 Ca -146.1(3) . . . . ?
Ca P21 C22 Ca 0.0 . . . . ?
O3 Ca C22 N23 77.2(9) . . . . ?
O4 Ca C22 N23 163.6(8) . . . . ?
N13 Ca C22 N23 -90.0(8) . . . . ?
N23 Ca C22 N23 0.000(1) . . . . ?
P11 Ca C22 N23 -22.5(10) . . . . ?
P21 Ca C22 N23 162.0(11) . . . . ?
C12 Ca C22 N23 -65.4(9) . . . . ?
O3 Ca C22 C221 145.9(40) . . . . ?
O4 Ca C22 C221 -127.7(40) . . . . ?
N13 Ca C22 C221 -21.3(41) . . . . ?
N23 Ca C22 C221 68.7(40) . . . . ?
P11 Ca C22 C221 46.1(42) . . . . ?
P21 Ca C22 C221 -129.3(42) . . . . ?
C12 Ca C22 C221 3.3(41) . . . . ?
O3 Ca C22 P21 -84.8(5) . . . . ?
O4 Ca C22 P21 1.6(6) . . . . ?
N13 Ca C22 P21 108.0(5) . . . . ?
N23 Ca C22 P21 -162.0(11) . . . . ?
P11 Ca C22 P21 175.4(3) . . . . ?
P21 Ca C22 P21 0.0 . . . . ?
C12 Ca C22 P21 132.6(4) . . . . ?
C221 C22 N23 Si23 2.4(20) . . . . ?
P21 C22 N23 Si23 -172.3(7) . . . . ?
Ca C22 N23 Si23 168.1(14) . . . . ?
C221 C22 N23 Ca -165.7(10) . . . . ?
P21 C22 N23 Ca 19.6(12) . . . . ?
Ca C22 N23 Ca 0.0 . . . . ?
O3 Ca N23 C22 -105.1(9) . . . . ?
O4 Ca N23 C22 -26.2(13) . . . . ?
N13 Ca N23 C22 99.5(8) . . . . ?
P11 Ca N23 C22 164.1(7) . . . . ?
P21 Ca N23 C22 -11.9(7) . . . . ?
C22 Ca N23 C22 0.000(1) . . . . ?
C12 Ca N23 C22 126.4(8) . . . . ?
O3 Ca N23 Si23 85.6(7) . . . . ?
O4 Ca N23 Si23 164.5(6) . . . . ?
N13 Ca N23 Si23 -69.8(7) . . . . ?
P11 Ca N23 Si23 -5.2(7) . . . . ?
P21 Ca N23 Si23 178.8(8) . . . . ?
C22 Ca N23 Si23 -169.3(13) . . . . ?
C12 Ca N23 Si23 -42.9(7) . . . . ?
C22 P21 Si21 C213 45.6(8) . . . . ?
Ca P21 Si21 C213 -50.2(8) . . . . ?
C22 P21 Si21 C211 -79.3(8) . . . . ?
Ca P21 Si21 C211 -175.0(6) . . . . ?
C22 P21 Si21 C212 163.1(7) . . . . ?
Ca P21 Si21 C212 67.3(7) . . . . ?
N23 C22 C221 C226 70.8(18) . . . . ?
P21 C22 C221 C226 -114.3(13) . . . . ?
Ca C22 C221 C226 10.1(48) . . . . ?
N23 C22 C221 C222 -104.1(16) . . . . ?
P21 C22 C221 C222 70.7(15) . . . . ?
Ca C22 C221 C222 -164.8(34) . . . . ?
C226 C221 C222 C223 4.1(20) . . . . ?
C22 C221 C222 C223 179.1(12) . . . . ?
C221 C222 C223 C224 -2.8(21) . . . . ?
C222 C223 C224 C225 2.0(23) . . . . ?
C223 C224 C225 C226 -2.4(22) . . . . ?
C222 C221 C226 C225 -4.7(21) . . . . ?
C22 C221 C226 C225 -179.7(12) . . . . ?
C224 C225 C226 C221 3.8(21) . . . . ?
C22 N23 Si23 C231 147.3(13) . . . . ?
Ca N23 Si23 C231 -46.9(8) . . . . ?
C22 N23 Si23 C232 28.7(15) . . . . ?
Ca N23 Si23 C232 -165.6(6) . . . . ?
C22 N23 Si23 C233 -94.4(14) . . . . ?
Ca N23 Si23 C233 71.4(8) . . . . ?
O4 Ca O3 C31 -116.0(12) . . . . ?
N13 Ca O3 C31 166.4(10) . . . . ?
N23 Ca O3 C31 32.9(12) . . . . ?
P11 Ca O3 C31 149.6(11) . . . . ?
P21 Ca O3 C31 -26.4(11) . . . . ?
C22 Ca O3 C31 8.6(12) . . . . ?
C12 Ca O3 C31 151.7(11) . . . . ?
O4 Ca O3 C34 58.8(11) . . . . ?
N13 Ca O3 C34 -18.8(15) . . . . ?
N23 Ca O3 C34 -152.4(11) . . . . ?
P11 Ca O3 C34 -35.6(11) . . . . ?
P21 Ca O3 C34 148.4(11) . . . . ?
C22 Ca O3 C34 -176.6(11) . . . . ?
C12 Ca O3 C34 -33.5(12) . . . . ?
C34 O3 C31 C32 -38.2(15) . . . . ?
Ca O3 C31 C32 137.5(10) . . . . ?
O3 C31 C32 C33 21.8(17) . . . . ?
C31 C32 C33 C34 1.8(17) . . . . ?
C31 O3 C34 C33 39.5(14) . . . . ?
Ca O3 C34 C33 -136.2(10) . . . . ?
C32 C33 C34 O3 -24.6(15) . . . . ?
O3 Ca O4 C44 -119.3(12) . . . . ?
N13 Ca O4 C44 28.7(12) . . . . ?
N23 Ca O4 C44 158.9(10) . . . . ?
P11 Ca O4 C44 -30.3(12) . . . . ?
P21 Ca O4 C44 146.7(11) . . . . ?
C22 Ca O4 C44 145.7(11) . . . . ?
C12 Ca O4 C44 4.3(12) . . . . ?
O3 Ca O4 C41 63.7(12) . . . . ?
N13 Ca O4 C41 -148.2(12) . . . . ?
N23 Ca O4 C41 -18.1(16) . . . . ?
P11 Ca O4 C41 152.7(11) . . . . ?
P21 Ca O4 C41 -30.3(11) . . . . ?
C22 Ca O4 C41 -31.2(13) . . . . ?
C12 Ca O4 C41 -172.7(11) . . . . ?
C44 O4 C41 C42A -32.2(29) . . . . ?
Ca O4 C41 C42A 145.2(27) . . . . ?
C44 O4 C41 C42 24.5(21) . . . . ?
Ca O4 C41 C42 -158.1(17) . . . . ?
C42A C41 C42 C43 79.4(32) . . . . ?
O4 C41 C42 C43 -22.2(29) . . . . ?
C41 C42 C43 C44 11.9(34) . . . . ?
O4 C41 C42A C43A 24.0(46) . . . . ?
C42 C41 C42A C43A -70.4(39) . . . . ?
C41 C42A C43A C44 -8.3(55) . . . . ?
C41 O4 C44 C43 -18.0(22) . . . . ?
Ca O4 C44 C43 164.6(18) . . . . ?
C41 O4 C44 C43A 24.5(26) . . . . ?
Ca O4 C44 C43A -152.9(23) . . . . ?
C42 C43 C44 O4 3.5(30) . . . . ?
C42 C43 C44 C43A -79.9(34) . . . . ?
C42A C43A C44 O4 -10.3(45) . . . . ?
C42A C43A C44 C43 96.4(48) . . . . ?
